data_7007085
loop_
_publ_author_name
'Demeshko, Serhiy'
'Leibeling, Guido'
'Dechert, Sebastian'
'Meyer, Franc'

_publ_section_title
;
 Targeted construction of azido-bridged Ni4 complexes with decisive
 effect of mu-1,3-azide torsion on the spin ground state.
;
_journal_issue 28
_journal_name_full 'Dalton transactions (Cambridge, England : 2003)'
_journal_page_first 3458
_journal_page_last 3465
_journal_paper_doi 10.1039/b517254c
_journal_year 2006
_chemical_formula_moiety 'C34 H70 N24 Ni4 2+, 2(C24 H20 B -), C3 H6 O'
_chemical_formula_sum 'C85 H116 B2 N24 Ni4 O'
_chemical_formula_weight 1746.48
_chemical_name_systematic
;
?
;
_space_group_IT_number 2
_symmetry_cell_setting triclinic
_symmetry_space_group_name_Hall '-P 1'
_symmetry_space_group_name_H-M 'P -1'
_atom_sites_solution_hydrogens geom
_atom_sites_solution_primary direct
_atom_sites_solution_secondary difmap
_audit_creation_method SHELXL-97
_cell_angle_alpha 83.808(5)
_cell_angle_beta 82.862(5)
_cell_angle_gamma 75.504(5)
_cell_formula_units_Z 2
_cell_length_a 9.7053(6)
_cell_length_b 18.9522(12)
_cell_length_c 26.0462(15)
_cell_measurement_reflns_used 41173
_cell_measurement_temperature 133(2)
_cell_measurement_theta_max 24.92
_cell_measurement_theta_min 1.11
_cell_volume 4587.7(5)
_computing_cell_refinement 'X-AREA (Stoe & Cie, 2002)'
_computing_data_collection 'X-AREA (Stoe & Cie, 2002)'
_computing_data_reduction 'X-AREA (Stoe & Cie, 2002)'
_computing_molecular_graphics 'DIAMOND (Brandenburg, 2001)'
_computing_publication_material 'SHELXL-97 (Sheldrick, 1997)'
_computing_structure_refinement 'SHELXL-97 (Sheldrick, 1997)'
_computing_structure_solution 'SHELXS-97 (Sheldrick, 1990)'
_diffrn_ambient_temperature 133(2)
_diffrn_measured_fraction_theta_full 0.760
_diffrn_measured_fraction_theta_max 0.760
_diffrn_measurement_device_type 'Stoe IPDS II'
_diffrn_measurement_method \w
_diffrn_radiation_monochromator graphite
_diffrn_radiation_source 'fine-focus sealed tube'
_diffrn_radiation_type MoK\a
_diffrn_radiation_wavelength 0.71073
_diffrn_reflns_av_R_equivalents 0.0920
_diffrn_reflns_av_sigmaI/netI 0.0919
_diffrn_reflns_limit_h_max 11
_diffrn_reflns_limit_h_min -11
_diffrn_reflns_limit_k_max 22
_diffrn_reflns_limit_k_min -22
_diffrn_reflns_limit_l_max 30
_diffrn_reflns_limit_l_min -30
_diffrn_reflns_number 41173
_diffrn_reflns_theta_full 24.92
_diffrn_reflns_theta_max 24.92
_diffrn_reflns_theta_min 1.11
_diffrn_standards_decay_% 0
_diffrn_standards_number 0
_exptl_absorpt_coefficient_mu 0.865
_exptl_absorpt_correction_type none
_exptl_crystal_colour green
_exptl_crystal_density_diffrn 1.264
_exptl_crystal_density_method 'not measured'
_exptl_crystal_description plate
_exptl_crystal_F_000 1848
_exptl_crystal_size_max 0.32
_exptl_crystal_size_mid 0.22
_exptl_crystal_size_min 0.06
_refine_diff_density_max 0.871
_refine_diff_density_min -0.520
_refine_diff_density_rms 0.083
_refine_ls_extinction_method none
_refine_ls_goodness_of_fit_ref 1.028
_refine_ls_hydrogen_treatment constr
_refine_ls_matrix_type full
_refine_ls_number_parameters 1373
_refine_ls_number_reflns 12180
_refine_ls_number_restraints 86
_refine_ls_restrained_S_all 1.165
_refine_ls_R_factor_all 0.1171
_refine_ls_R_factor_gt 0.0659
_refine_ls_shift/su_max 0.002
_refine_ls_shift/su_mean 0.000
_refine_ls_structure_factor_coef Fsqd
_refine_ls_weighting_details 'calc w=1/[\s^2^(Fo^2^)+(0.0996P)^2^+0.0000P] where P=(Fo^2^+2Fc^2^)/3'
_refine_ls_weighting_scheme calc
_refine_ls_wR_factor_gt 0.1616
_refine_ls_wR_factor_ref 0.1842
_reflns_number_gt 7193
_reflns_number_total 12180
_reflns_threshold_expression >2sigma(I)
_cod_data_source_file b517254c.txt
_cod_data_source_block 4c
_cod_database_code 7007085

loop_
_symmetry_equiv_pos_as_xyz
'x, y, z'
'-x, -y, -z'

loop_
_atom_site_label
_atom_site_type_symbol
_atom_site_fract_x
_atom_site_fract_y
_atom_site_fract_z
_atom_site_U_iso_or_equiv
_atom_site_adp_type
_atom_site_occupancy
_atom_site_symmetry_multiplicity
_atom_site_calc_flag
_atom_site_refinement_flags
_atom_site_disorder_assembly
_atom_site_disorder_group
Ni1 Ni 0.34011(10) 0.35385(5) 0.51581(3) 0.0348(2) Uani 1 1 d . . .
Ni2 Ni 0.51319(10) 0.42799(5) 0.39728(3) 0.0367(2) Uani 1 1 d . . .
N1 N 0.2770(6) 0.3655(3) 0.4475(2) 0.0402(14) Uani 1 1 d . . .
N2 N 0.3415(6) 0.3933(3) 0.4033(2) 0.0374(14) Uani 1 1 d . . .
N3 N 0.1164(8) 0.3527(5) 0.5341(2) 0.061(2) Uani 1 1 d . . .
N4 N 0.4259(10) 0.2464(4) 0.5378(3) 0.074(3) Uani 1 1 d . . .
N5 N 0.4191(7) 0.4824(3) 0.3282(2) 0.0435(15) Uani 1 1 d . . .
N6 N 0.6655(6) 0.3488(3) 0.3611(2) 0.0381(14) Uani 1 1 d . . .
N7 N 0.5191(6) 0.3912(4) 0.4775(2) 0.0437(15) Uani 1 1 d . . .
N8 N 0.6001(7) 0.4100(4) 0.5020(2) 0.0525(18) Uani 1 1 d . . .
N9 N 0.6747(9) 0.4291(6) 0.5257(3) 0.084(3) Uani 1 1 d . . .
N10 N 0.3567(7) 0.3873(4) 0.5851(2) 0.0441(15) Uani 1 1 d . . .
N11 N 0.3565(6) 0.4479(4) 0.5926(2) 0.0395(14) Uani 1 1 d . . .
N12 N 0.3482(8) 0.5074(4) 0.6028(2) 0.0568(19) Uani 1 1 d . . .
C1 C 0.1169(9) 0.4010(6) 0.3895(3) 0.062(3) Uani 1 1 d . . .
H1 H 0.0325 0.4098 0.3738 0.080 Uiso 1 1 calc R . .
C2 C 0.1412(9) 0.3713(5) 0.4396(3) 0.055(2) Uani 1 1 d . . .
C3 C 0.2462(8) 0.4145(4) 0.3683(3) 0.0436(18) Uani 1 1 d . . .
C4 C 0.0571(11) 0.3415(8) 0.4854(3) 0.085(4) Uani 1 1 d . . .
H4A H 0.0653 0.2898 0.4831 0.080 Uiso 1 1 calc R . .
H4B H -0.0432 0.3667 0.4861 0.080 Uiso 1 1 calc R . .
C5 C 0.0503(10) 0.4284(7) 0.5491(4) 0.077(3) Uani 1 1 d . . .
H5A H 0.0727 0.4630 0.5215 0.080 Uiso 1 1 calc R . .
H5B H 0.0873 0.4358 0.5801 0.080 Uiso 1 1 calc R . .
H5C H -0.0516 0.4353 0.5553 0.080 Uiso 1 1 calc R . .
C6 C 0.0844(13) 0.2982(8) 0.5771(3) 0.092(4) Uani 1 1 d . . .
H6A H -0.0127 0.2936 0.5764 0.080 Uiso 1 1 calc R . .
H6B H 0.0898 0.3162 0.6101 0.080 Uiso 1 1 calc R . .
C7 C 0.186(2) 0.2234(7) 0.5735(4) 0.120(6) Uani 1 1 d . . .
H7A H 0.1497 0.1894 0.5989 0.080 Uiso 1 1 calc R . .
H7B H 0.1847 0.2074 0.5395 0.080 Uiso 1 1 calc R . .
C8 C 0.3357(15) 0.2186(5) 0.5818(4) 0.089(4) Uani 1 1 d . . .
H8A H 0.3809 0.1678 0.5907 0.080 Uiso 1 1 calc R . .
H8B H 0.3353 0.2454 0.6115 0.080 Uiso 1 1 calc R . .
C9 C 0.4428(16) 0.2012(5) 0.4933(4) 0.115(5) Uani 1 1 d . . .
H9A H 0.5064 0.2172 0.4659 0.080 Uiso 1 1 calc R . .
H9B H 0.3512 0.2063 0.4810 0.080 Uiso 1 1 calc R . .
H9C H 0.4816 0.1508 0.5042 0.080 Uiso 1 1 calc R . .
C10 C 0.5658(14) 0.2391(7) 0.5562(4) 0.109(5) Uani 1 1 d . . .
H10A H 0.6030 0.1893 0.5689 0.080 Uiso 1 1 calc R . .
H10B H 0.5556 0.2705 0.5837 0.080 Uiso 1 1 calc R . .
H10C H 0.6304 0.2528 0.5281 0.080 Uiso 1 1 calc R . .
C11 C 0.3052(8) 0.4470(5) 0.3177(3) 0.049(2) Uani 1 1 d . . .
H11A H 0.3451 0.4090 0.2942 0.080 Uiso 1 1 calc R . .
H11B H 0.2296 0.4829 0.3017 0.080 Uiso 1 1 calc R . .
C12 C 0.3487(10) 0.5580(5) 0.3407(3) 0.062(2) Uani 1 1 d . . .
H12A H 0.2998 0.5838 0.3118 0.080 Uiso 1 1 calc R . .
H12B H 0.4194 0.5824 0.3475 0.080 Uiso 1 1 calc R . .
H12C H 0.2811 0.5571 0.3708 0.080 Uiso 1 1 calc R . .
C13 C 0.5257(9) 0.4846(4) 0.2815(3) 0.051(2) Uani 1 1 d . . .
H13A H 0.5824 0.5185 0.2861 0.080 Uiso 1 1 calc R . .
H13B H 0.4745 0.5031 0.2512 0.080 Uiso 1 1 calc R . .
C14 C 0.6251(9) 0.4111(5) 0.2714(3) 0.052(2) Uani 1 1 d . . .
H14A H 0.5669 0.3771 0.2689 0.080 Uiso 1 1 calc R . .
H14B H 0.6789 0.4160 0.2378 0.080 Uiso 1 1 calc R . .
C15 C 0.7302(9) 0.3775(5) 0.3104(3) 0.051(2) Uani 1 1 d . . .
H15A H 0.8017 0.3377 0.2953 0.080 Uiso 1 1 calc R . .
H15B H 0.7788 0.4139 0.3172 0.080 Uiso 1 1 calc R . .
C16 C 0.6092(9) 0.2859(4) 0.3525(3) 0.0488(19) Uani 1 1 d . . .
H16A H 0.5308 0.3023 0.3315 0.080 Uiso 1 1 calc R . .
H16B H 0.5767 0.2642 0.3853 0.080 Uiso 1 1 calc R . .
H16C H 0.6835 0.2504 0.3350 0.080 Uiso 1 1 calc R . .
C17 C 0.7855(9) 0.3212(5) 0.3946(3) 0.058(2) Uani 1 1 d . . .
H17A H 0.7513 0.2976 0.4264 0.080 Uiso 1 1 calc R . .
H17B H 0.8209 0.3614 0.4023 0.080 Uiso 1 1 calc R . .
H17C H 0.8611 0.2868 0.3768 0.080 Uiso 1 1 calc R . .
Ni1A Ni 0.3428(8) 0.1818(6) 0.0043(3) 0.0347(10) Uani 0.629(9) 1 d PD A 1
Ni2A Ni 0.2562(5) 0.03630(18) 0.09497(14) 0.0423(8) Uani 0.629(9) 1 d PD . 1
N1A N 0.1557(11) 0.1751(7) 0.0341(5) 0.036(4) Uani 0.629(9) 1 d PD A 1
N2A N 0.1224(12) 0.1231(7) 0.0681(5) 0.043(3) Uani 0.629(9) 1 d PD A 1
N3A N 0.2127(18) 0.2472(7) -0.0543(5) 0.056(4) Uani 0.629(9) 1 d PD A 1
N5A N 0.0583(15) 0.0015(6) 0.1087(5) 0.058(4) Uani 0.629(9) 1 d PD A 1
N6A N 0.2817(16) 0.0486(6) 0.1707(4) 0.050(3) Uani 0.629(9) 1 d PD A 1
N10A N 0.5280(18) 0.1628(10) -0.0434(7) 0.062(5) Uani 0.629(9) 1 d PD A 1
N11A N 0.572(2) 0.1125(12) -0.0693(9) 0.065(8) Uani 0.629(9) 1 d PD A 1
N12A N 0.619(3) 0.0653(14) -0.0961(9) 0.079(9) Uani 0.629(9) 1 d PD . 1
C1A C -0.0747(14) 0.1785(8) 0.0303(6) 0.059(4) Uani 0.629(9) 1 d PD A 1
H1A H -0.1681 0.1913 0.0213 0.080 Uiso 0.629(9) 1 calc PR A 1
C2A C 0.0359(13) 0.2094(9) 0.0104(6) 0.049(4) Uani 0.629(9) 1 d PD A 1
C3A C -0.0153(15) 0.1226(9) 0.0678(6) 0.046(4) Uani 0.629(9) 1 d PD A 1
C4A C 0.061(2) 0.2692(10) -0.0299(9) 0.062(6) Uani 0.629(9) 1 d PD A 1
H4C H 0.0452 0.3148 -0.0139 0.080 Uiso 0.629(9) 1 calc PR A 1
H4D H -0.0053 0.2760 -0.0561 0.080 Uiso 0.629(9) 1 calc PR A 1
C5A C 0.220(2) 0.1980(8) -0.0940(6) 0.067(4) Uani 0.629(9) 1 d PD A 1
H5D H 0.1704 0.2243 -0.1226 0.080 Uiso 0.629(9) 1 calc PR A 1
H5E H 0.1760 0.1591 -0.0798 0.080 Uiso 0.629(9) 1 calc PR A 1
H5F H 0.3182 0.1779 -0.1060 0.080 Uiso 0.629(9) 1 calc PR A 1
C6A C 0.262(3) 0.3120(8) -0.0784(5) 0.073(6) Uani 0.629(9) 1 d PD A 1
H6C H 0.2007 0.3376 -0.1046 0.080 Uiso 0.629(9) 1 calc PR A 1
H6D H 0.3591 0.2974 -0.0947 0.080 Uiso 0.629(9) 1 calc PR A 1
C11A C -0.0637(15) 0.0650(8) 0.1038(5) 0.061(4) Uani 0.629(9) 1 d PD A 1
H11C H -0.0985 0.0835 0.1375 0.080 Uiso 0.629(9) 1 calc PR A 1
H11D H -0.1409 0.0511 0.0903 0.080 Uiso 0.629(9) 1 calc PR A 1
C12A C 0.064(2) -0.0474(9) 0.0660(6) 0.069(5) Uani 0.629(9) 1 d PD A 1
H12D H -0.0226 -0.0636 0.0691 0.080 Uiso 0.629(9) 1 calc PR A 1
H12E H 0.1441 -0.0890 0.0690 0.080 Uiso 0.629(9) 1 calc PR A 1
H12F H 0.0758 -0.0207 0.0329 0.080 Uiso 0.629(9) 1 calc PR A 1
C13A C 0.038(2) -0.0412(9) 0.1588(6) 0.079(5) Uani 0.629(9) 1 d PD A 1
H13C H 0.1018 -0.0894 0.1578 0.080 Uiso 0.629(9) 1 calc PR A 1
H13D H -0.0597 -0.0472 0.1641 0.080 Uiso 0.629(9) 1 calc PR A 1
C14A C 0.0657(18) -0.0038(9) 0.2046(5) 0.068(5) Uani 0.629(9) 1 d PD A 1
H14C H 0.0109 0.0466 0.2021 0.080 Uiso 0.629(9) 1 calc PR A 1
H14D H 0.0289 -0.0274 0.2364 0.080 Uiso 0.629(9) 1 calc PR A 1
C15A C 0.217(3) -0.0040(10) 0.2092(7) 0.064(6) Uani 0.629(9) 1 d PD A 1
H15C H 0.2746 -0.0532 0.2051 0.080 Uiso 0.629(9) 1 calc PR A 1
H15D H 0.2231 0.0075 0.2440 0.080 Uiso 0.629(9) 1 calc PR A 1
C16A C 0.433(4) 0.0363(18) 0.1771(11) 0.092(11) Uani 0.629(9) 1 d PD A 1
H16D H 0.4723 0.0727 0.1558 0.080 Uiso 0.629(9) 1 calc PR A 1
H16E H 0.4831 -0.0114 0.1668 0.080 Uiso 0.629(9) 1 calc PR A 1
H16F H 0.4448 0.0394 0.2128 0.080 Uiso 0.629(9) 1 calc PR A 1
C17A C 0.209(2) 0.1248(7) 0.1830(5) 0.059(4) Uani 0.629(9) 1 d PD A 1
H17D H 0.2113 0.1297 0.2191 0.080 Uiso 0.629(9) 1 calc PR A 1
H17E H 0.1110 0.1354 0.1753 0.080 Uiso 0.629(9) 1 calc PR A 1
H17F H 0.2566 0.1583 0.1623 0.080 Uiso 0.629(9) 1 calc PR A 1
Ni1B Ni 0.3161(14) 0.1807(10) 0.0075(6) 0.049(3) Uani 0.371(9) 1 d PD A 2
Ni2B Ni 0.3093(8) 0.0330(3) 0.1065(2) 0.0426(13) Uani 0.371(9) 1 d PD . 2
N1B N 0.1565(17) 0.1713(11) 0.0562(8) 0.039(7) Uani 0.371(9) 1 d PD A 2
N2B N 0.1521(16) 0.1169(8) 0.0926(8) 0.037(5) Uani 0.371(9) 1 d PD A 2
N3B N 0.142(3) 0.2468(10) -0.0353(8) 0.056(10) Uani 0.371(9) 1 d PD A 2
N5B N 0.1289(19) -0.0098(8) 0.1392(8) 0.059(6) Uani 0.371(9) 1 d PD A 2
N6B N 0.386(3) 0.0467(12) 0.1743(8) 0.039(8) Uani 0.371(9) 1 d PD A 2
N10B N 0.462(3) 0.1687(15) -0.0560(8) 0.068(11) Uani 0.371(9) 1 d PD A 2
N11B N 0.513(4) 0.1146(17) -0.0767(11) 0.048(10) Uani 0.371(9) 1 d PD A 2
N12B N 0.558(5) 0.0672(19) -0.1033(16) 0.067(15) Uani 0.371(9) 1 d PD . 2
C1B C -0.072(2) 0.1670(15) 0.0760(12) 0.072(9) Uani 0.371(9) 1 d PD A 2
H1B H -0.1708 0.1760 0.0761 0.080 Uiso 0.371(9) 1 calc PR A 2
C2B C 0.0190(19) 0.2031(10) 0.0451(12) 0.051(6) Uani 0.371(9) 1 d PD A 2
C3B C 0.017(2) 0.1130(10) 0.1077(10) 0.058(6) Uani 0.371(9) 1 d PD A 2
C4B C 0.008(3) 0.2631(13) 0.0019(11) 0.059(8) Uani 0.371(9) 1 d PD A 2
H4E H -0.0027 0.3097 0.0160 0.080 Uiso 0.371(9) 1 calc PR A 2
H4F H -0.0754 0.2659 -0.0160 0.080 Uiso 0.371(9) 1 calc PR A 2
C5B C 0.118(4) 0.1983(16) -0.0709(12) 0.097(11) Uani 0.371(9) 1 d PD A 2
H5G H 0.0559 0.2259 -0.0957 0.080 Uiso 0.371(9) 1 calc PR A 2
H5H H 0.0751 0.1617 -0.0519 0.080 Uiso 0.371(9) 1 calc PR A 2
H5I H 0.2081 0.1751 -0.0888 0.080 Uiso 0.371(9) 1 calc PR A 2
C6B C 0.180(3) 0.3146(11) -0.0616(9) 0.093(15) Uani 0.371(9) 1 d PD A 2
H6E H 0.0913 0.3471 -0.0717 0.080 Uiso 0.371(9) 1 calc PR A 2
H6F H 0.2386 0.3006 -0.0935 0.080 Uiso 0.371(9) 1 calc PR A 2
C11B C 0.002(2) 0.0517(12) 0.1476(11) 0.089(11) Uani 0.371(9) 1 d PD A 2
H11E H -0.0041 0.0676 0.1821 0.080 Uiso 0.371(9) 1 calc PR A 2
H11F H -0.0844 0.0363 0.1443 0.080 Uiso 0.371(9) 1 calc PR A 2
C12B C 0.105(4) -0.0548(16) 0.0985(12) 0.096(12) Uani 0.371(9) 1 d PD A 2
H12G H 0.0069 -0.0585 0.1031 0.080 Uiso 0.371(9) 1 calc PR A 2
H12H H 0.1669 -0.1028 0.1018 0.080 Uiso 0.371(9) 1 calc PR A 2
H12I H 0.1244 -0.0317 0.0647 0.080 Uiso 0.371(9) 1 calc PR A 2
C13B C 0.152(3) -0.0562(12) 0.1886(9) 0.068(8) Uani 0.371(9) 1 d PD A 2
H13E H 0.2167 -0.1027 0.1808 0.080 Uiso 0.371(9) 1 calc PR A 2
H13F H 0.0617 -0.0659 0.2037 0.080 Uiso 0.371(9) 1 calc PR A 2
C14B C 0.214(4) -0.023(2) 0.2290(11) 0.085(14) Uani 0.371(9) 1 d PD A 2
H14E H 0.1511 0.0241 0.2356 0.080 Uiso 0.371(9) 1 calc PR A 2
H14F H 0.2121 -0.0543 0.2611 0.080 Uiso 0.371(9) 1 calc PR A 2
C15B C 0.362(3) -0.0135(10) 0.2158(7) 0.061(8) Uani 0.371(9) 1 d PD A 2
H15E H 0.4217 -0.0595 0.2048 0.080 Uiso 0.371(9) 1 calc PR A 2
H15F H 0.3952 -0.0044 0.2475 0.080 Uiso 0.371(9) 1 calc PR A 2
C16B C 0.541(3) 0.0416(14) 0.1658(9) 0.066(8) Uani 0.371(9) 1 d PD A 2
H16G H 0.5578 0.0841 0.1451 0.080 Uiso 0.371(9) 1 calc PR A 2
H16H H 0.5873 -0.0013 0.1482 0.080 Uiso 0.371(9) 1 calc PR A 2
H16I H 0.5780 0.0385 0.1987 0.080 Uiso 0.371(9) 1 calc PR A 2
C17B C 0.310(3) 0.1188(10) 0.1936(8) 0.046(5) Uani 0.371(9) 1 d PD A 2
H17G H 0.3617 0.1548 0.1801 0.080 Uiso 0.371(9) 1 calc PR A 2
H17H H 0.3025 0.1150 0.2309 0.080 Uiso 0.371(9) 1 calc PR A 2
H17I H 0.2155 0.1329 0.1823 0.080 Uiso 0.371(9) 1 calc PR A 2
N104 N 0.3829(7) 0.2681(3) 0.0328(3) 0.0491(16) Uani 1 1 d . . .
N107 N 0.4202(7) 0.0870(3) 0.0525(2) 0.0469(16) Uani 1 1 d . . .
N108 N 0.5428(9) 0.0539(4) 0.0443(3) 0.066(2) Uani 1 1 d . A .
N109 N 0.6591(10) 0.0208(6) 0.0367(5) 0.115(4) Uani 1 1 d . . .
C107 C 0.2556(17) 0.3607(5) -0.0357(4) 0.107(5) Uani 1 1 d D . .
H10D H 0.294(8) 0.399(3) -0.055(2) 0.080 Uiso 1 1 d D . .
H10E H 0.203(5) 0.381(4) -0.0043(17) 0.080 Uiso 1 1 d D . .
C108 C 0.3907(13) 0.3287(5) -0.0094(4) 0.083(4) Uani 1 1 d . A .
H10F H 0.4672 0.3101 -0.0358 0.080 Uiso 1 1 calc R . .
H10G H 0.4164 0.3679 0.0054 0.080 Uiso 1 1 calc R . .
C109 C 0.5216(11) 0.2405(6) 0.0537(6) 0.117(5) Uani 1 1 d . A .
H10H H 0.5445 0.2788 0.0699 0.080 Uiso 1 1 calc R . .
H10I H 0.5942 0.2246 0.0260 0.080 Uiso 1 1 calc R . .
H10J H 0.5168 0.2002 0.0789 0.080 Uiso 1 1 calc R . .
C110 C 0.2769(10) 0.2981(4) 0.0752(3) 0.058(2) Uani 1 1 d . A .
H11G H 0.2815 0.2626 0.1046 0.080 Uiso 1 1 calc R . .
H11H H 0.1829 0.3098 0.0639 0.080 Uiso 1 1 calc R . .
H11I H 0.2973 0.3416 0.0850 0.080 Uiso 1 1 calc R . .
B1 B 0.0486(8) 0.4791(4) 0.1671(3) 0.0336(18) Uani 1 1 d . . .
C20 C 0.1569(7) 0.4064(4) 0.1941(2) 0.0329(15) Uani 1 1 d . . .
C21 C 0.1046(8) 0.3567(4) 0.2310(3) 0.0402(17) Uani 1 1 d . . .
H21 H 0.0063 0.3643 0.2393 0.080 Uiso 1 1 calc R . .
C22 C 0.1935(9) 0.2972(4) 0.2552(3) 0.054(2) Uani 1 1 d . . .
H22 H 0.1542 0.2669 0.2801 0.080 Uiso 1 1 calc R . .
C23 C 0.3399(9) 0.2821(5) 0.2429(3) 0.053(2) Uani 1 1 d . . .
H23 H 0.3995 0.2419 0.2592 0.080 Uiso 1 1 calc R . .
C24 C 0.3945(8) 0.3271(4) 0.2068(3) 0.0475(19) Uani 1 1 d . . .
H24 H 0.4926 0.3165 0.1972 0.080 Uiso 1 1 calc R . .
C25 C 0.3065(7) 0.3891(4) 0.1835(3) 0.0394(17) Uani 1 1 d . . .
H25 H 0.3486 0.4201 0.1601 0.080 Uiso 1 1 calc R . .
C26 C -0.0065(8) 0.5414(4) 0.2095(2) 0.0407(17) Uani 1 1 d . . .
C27 C -0.0478(8) 0.5249(5) 0.2617(3) 0.0440(18) Uani 1 1 d . . .
H27 H -0.0310 0.4760 0.2743 0.080 Uiso 1 1 calc R . .
C28 C -0.1122(11) 0.5774(6) 0.2957(3) 0.068(3) Uani 1 1 d . . .
H28 H -0.1454 0.5635 0.3293 0.080 Uiso 1 1 calc R . .
C29 C -0.1276(14) 0.6519(6) 0.2793(4) 0.102(4) Uani 1 1 d . . .
H29 H -0.1649 0.6880 0.3022 0.080 Uiso 1 1 calc R . .
C30 C -0.0858(18) 0.6695(6) 0.2284(4) 0.125(6) Uani 1 1 d . . .
H30 H -0.0982 0.7183 0.2162 0.080 Uiso 1 1 calc R . .
C31 C -0.0257(14) 0.6157(5) 0.1951(3) 0.082(3) Uani 1 1 d . . .
H31 H 0.0036 0.6300 0.1610 0.080 Uiso 1 1 calc R . .
C32 C 0.1311(7) 0.5123(4) 0.1153(3) 0.0349(16) Uani 1 1 d . . .
C33 C 0.1046(8) 0.5070(4) 0.0646(2) 0.0371(16) Uani 1 1 d . . .
H33 H 0.0339 0.4839 0.0595 0.080 Uiso 1 1 calc R . .
C34 C 0.1796(8) 0.5348(4) 0.0210(3) 0.0452(19) Uani 1 1 d . . .
H34 H 0.1573 0.5301 -0.0120 0.080 Uiso 1 1 calc R . .
C35 C 0.2836(9) 0.5681(5) 0.0262(3) 0.057(2) Uani 1 1 d . . .
H35 H 0.3333 0.5864 -0.0030 0.080 Uiso 1 1 calc R . .
C36 C 0.3155(10) 0.5749(6) 0.0747(4) 0.083(4) Uani 1 1 d . . .
H36 H 0.3869 0.5980 0.0789 0.080 Uiso 1 1 calc R . .
C37 C 0.2402(10) 0.5469(6) 0.1181(3) 0.068(3) Uani 1 1 d . . .
H37 H 0.2643 0.5518 0.1508 0.080 Uiso 1 1 calc R . .
C38 C -0.0911(7) 0.4557(4) 0.1519(2) 0.0351(16) Uani 1 1 d . . .
C39 C -0.2261(8) 0.5053(4) 0.1521(3) 0.0461(19) Uani 1 1 d . . .
H39 H -0.2371 0.5515 0.1633 0.080 Uiso 1 1 calc R . .
C40 C -0.3449(8) 0.4870(5) 0.1359(3) 0.050(2) Uani 1 1 d . . .
H40 H -0.4325 0.5211 0.1364 0.080 Uiso 1 1 calc R . .
C41 C -0.3327(9) 0.4198(5) 0.1193(3) 0.053(2) Uani 1 1 d . . .
H41 H -0.4113 0.4084 0.1082 0.080 Uiso 1 1 calc R . .
C42 C -0.2030(9) 0.3685(5) 0.1192(3) 0.052(2) Uani 1 1 d . . .
H42 H -0.1935 0.3222 0.1084 0.080 Uiso 1 1 calc R . .
C43 C -0.0865(8) 0.3879(5) 0.1355(3) 0.0433(19) Uani 1 1 d . . .
H43 H 0.0000 0.3529 0.1354 0.080 Uiso 1 1 calc R . .
C50 C 0.7462(12) 0.0950(5) 0.2982(4) 0.070(3) Uani 1 1 d . . .
C51 C 0.8708(13) 0.1111(5) 0.3051(3) 0.073(3) Uani 1 1 d . B .
H51 H 0.9215 0.0854 0.3321 0.080 Uiso 1 1 calc R . .
C52 C 0.9278(12) 0.1643(5) 0.2738(4) 0.071(3) Uani 1 1 d . . .
H52 H 1.0121 0.1742 0.2811 0.080 Uiso 1 1 calc R B .
C53 C 0.8592(12) 0.2013(5) 0.2328(3) 0.063(2) Uani 1 1 d . B .
H53 H 0.8950 0.2372 0.2122 0.080 Uiso 1 1 calc R . .
C54 C 0.7393(12) 0.1848(5) 0.2228(4) 0.072(3) Uani 1 1 d . . .
H54 H 0.6941 0.2079 0.1939 0.080 Uiso 1 1 calc R B .
C55 C 0.6810(11) 0.1333(5) 0.2552(4) 0.075(3) Uani 1 1 d . B .
H55 H 0.5958 0.1244 0.2479 0.080 Uiso 1 1 calc R . .
B2A B 0.707(2) 0.0362(12) 0.3462(9) 0.044(5) Uani 0.486(4) 1 d P B 3
C56A C 0.7349(12) 0.0406(6) 0.4068(3) 0.037(4) Uani 0.486(4) 1 d PG B 3
C57A C 0.7820(12) 0.0963(5) 0.4244(4) 0.050(4) Uani 0.486(4) 1 d PG B 3
H57A H 0.8021 0.1341 0.4012 0.080 Uiso 0.486(4) 1 calc PR B 3
C58A C 0.7990(12) 0.0954(5) 0.4767(4) 0.055(5) Uani 0.486(4) 1 d PG B 3
H58A H 0.8305 0.1327 0.4885 0.080 Uiso 0.486(4) 1 calc PR B 3
C59A C 0.7690(12) 0.0389(6) 0.5114(3) 0.047(4) Uani 0.486(4) 1 d PG B 3
H59A H 0.7803 0.0383 0.5464 0.080 Uiso 0.486(4) 1 calc PR B 3
C60A C 0.7219(12) -0.0168(6) 0.4938(4) 0.054(7) Uani 0.486(4) 1 d PG B 3
H60A H 0.7018 -0.0547 0.5170 0.080 Uiso 0.486(4) 1 calc PR B 3
C61A C 0.7049(12) -0.0160(5) 0.4415(4) 0.047(6) Uani 0.486(4) 1 d PG B 3
H61A H 0.6734 -0.0533 0.4297 0.080 Uiso 0.486(4) 1 calc PR B 3
C62A C 0.5269(11) 0.0488(8) 0.3483(6) 0.054(6) Uani 0.486(4) 1 d PG B 3
C63A C 0.4406(15) 0.1178(7) 0.3568(7) 0.060(7) Uani 0.486(4) 1 d PG B 3
H63A H 0.4813 0.1577 0.3552 0.080 Uiso 0.486(4) 1 calc PR B 3
C64A C 0.2936(14) 0.1274(9) 0.3679(7) 0.118(13) Uani 0.486(4) 1 d PG B 3
H64A H 0.2359 0.1736 0.3736 0.080 Uiso 0.486(4) 1 calc PR B 3
C65A C 0.2328(12) 0.0679(13) 0.3704(7) 0.129(12) Uani 0.486(4) 1 d PG B 3
H65A H 0.1344 0.0743 0.3778 0.080 Uiso 0.486(4) 1 calc PR B 3
C66A C 0.3191(19) -0.0012(11) 0.3619(6) 0.117(12) Uani 0.486(4) 1 d PG B 3
H66A H 0.2784 -0.0410 0.3635 0.080 Uiso 0.486(4) 1 calc PR B 3
C67A C 0.4661(18) -0.0107(8) 0.3508(5) 0.079(7) Uani 0.486(4) 1 d PG B 3
H67A H 0.5238 -0.0570 0.3451 0.080 Uiso 0.486(4) 1 calc PR B 3
C68A C 0.8085(12) -0.0428(5) 0.3218(4) 0.045(4) Uani 0.486(4) 1 d PG B 3
C69A C 0.9389(12) -0.0741(6) 0.3413(4) 0.047(4) Uani 0.486(4) 1 d PG B 3
H69A H 0.9683 -0.0523 0.3670 0.080 Uiso 0.486(4) 1 calc PR B 3
C70A C 1.0256(11) -0.1380(7) 0.3225(5) 0.074(7) Uani 0.486(4) 1 d PG B 3
H70A H 1.1128 -0.1590 0.3355 0.080 Uiso 0.486(4) 1 calc PR B 3
C71A C 0.9817(16) -0.1706(5) 0.2841(5) 0.095(9) Uani 0.486(4) 1 d PG B 3
H71A H 1.0397 -0.2134 0.2714 0.080 Uiso 0.486(4) 1 calc PR B 3
C72A C 0.8512(18) -0.1393(7) 0.2646(4) 0.089(8) Uani 0.486(4) 1 d PG B 3
H72A H 0.8219 -0.1611 0.2389 0.080 Uiso 0.486(4) 1 calc PR B 3
C73A C 0.7646(13) -0.0754(6) 0.2835(4) 0.061(5) Uani 0.486(4) 1 d PG B 3
H73A H 0.6773 -0.0544 0.2704 0.080 Uiso 0.486(4) 1 calc PR B 3
O1A O 1.348(2) -0.2024(10) 0.1961(9) 0.163(7) Uani 0.486(4) 1 d PD B 3
C74A C 1.252(2) -0.2629(11) 0.1451(8) 0.094(5) Uani 0.486(4) 1 d PD B 3
H74A H 1.2416 -0.2204 0.1209 0.080 Uiso 0.486(4) 1 calc PR B 3
H74B H 1.1604 -0.2643 0.1636 0.080 Uiso 0.486(4) 1 calc PR B 3
H74C H 1.2876 -0.3060 0.1266 0.080 Uiso 0.486(4) 1 calc PR B 3
C75A C 1.3508(15) -0.2600(9) 0.1814(6) 0.089(5) Uani 0.486(4) 1 d PD B 3
C76A C 1.453(2) -0.3227(10) 0.2010(10) 0.133(8) Uani 0.486(4) 1 d PD B 3
H76A H 1.5084 -0.3077 0.2240 0.080 Uiso 0.486(4) 1 calc PR B 3
H76B H 1.5156 -0.3450 0.1725 0.080 Uiso 0.486(4) 1 calc PR B 3
H76C H 1.4039 -0.3573 0.2194 0.080 Uiso 0.486(4) 1 calc PR B 3
B2B B 0.653(3) 0.0290(10) 0.3257(9) 0.058(6) Uani 0.514(4) 1 d P B 4
C56B C 0.7239(12) -0.0058(6) 0.3801(4) 0.056(4) Uani 0.514(4) 1 d PG B 4
C57B C 0.6441(10) 0.0004(7) 0.4283(5) 0.060(6) Uani 0.514(4) 1 d PG B 4
H57B H 0.5483 0.0254 0.4306 0.080 Uiso 0.514(4) 1 calc PR B 4
C58B C 0.7076(15) -0.0307(8) 0.4730(4) 0.094(11) Uani 0.514(4) 1 d PG B 4
H58B H 0.6543 -0.0266 0.5052 0.080 Uiso 0.514(4) 1 calc PR B 4
C59B C 0.8509(15) -0.0681(7) 0.4696(4) 0.067(5) Uani 0.514(4) 1 d PG B 4
H59B H 0.8934 -0.0889 0.4995 0.080 Uiso 0.514(4) 1 calc PR B 4
C60B C 0.9306(10) -0.0743(6) 0.4214(5) 0.061(5) Uani 0.514(4) 1 d PG B 4
H60B H 1.0265 -0.0993 0.4191 0.080 Uiso 0.514(4) 1 calc PR B 4
C61B C 0.8671(11) -0.0432(6) 0.3767(4) 0.057(4) Uani 0.514(4) 1 d PG B 4
H61B H 0.9205 -0.0473 0.3445 0.080 Uiso 0.514(4) 1 calc PR B 4
C62B C 0.4804(12) 0.0767(7) 0.3393(6) 0.054(6) Uani 0.514(4) 1 d PG B 4
C63B C 0.4587(15) 0.1436(7) 0.3601(6) 0.065(7) Uani 0.514(4) 1 d PG B 4
H63B H 0.5364 0.1627 0.3633 0.080 Uiso 0.514(4) 1 calc PR B 4
C64B C 0.3209(18) 0.1820(6) 0.3761(6) 0.070(6) Uani 0.514(4) 1 d PG B 4
H64B H 0.3064 0.2268 0.3901 0.080 Uiso 0.514(4) 1 calc PR B 4
C65B C 0.2048(13) 0.1535(9) 0.3714(5) 0.129(12) Uani 0.514(4) 1 d PG B 4
H65B H 0.1126 0.1792 0.3821 0.080 Uiso 0.514(4) 1 calc PR B 4
C66B C 0.2265(13) 0.0866(10) 0.3505(6) 0.085(7) Uani 0.514(4) 1 d PG B 4
H66B H 0.1488 0.0675 0.3474 0.080 Uiso 0.514(4) 1 calc PR B 4
C67B C 0.3643(16) 0.0482(7) 0.3345(5) 0.071(5) Uani 0.514(4) 1 d PG B 4
H67B H 0.3788 0.0034 0.3206 0.080 Uiso 0.514(4) 1 calc PR B 4
C68B C 0.6644(15) -0.0404(6) 0.2874(5) 0.065(6) Uani 0.514(4) 1 d PG B 4
C69B C 0.6012(17) -0.0963(7) 0.3091(5) 0.097(8) Uani 0.514(4) 1 d PG B 4
H69B H 0.5599 -0.0957 0.3433 0.080 Uiso 0.514(4) 1 calc PR B 4
C70B C 0.5998(17) -0.1532(6) 0.2798(7) 0.132(12) Uani 0.514(4) 1 d PG B 4
H70B H 0.5575 -0.1906 0.2944 0.080 Uiso 0.514(4) 1 calc PR B 4
C71B C 0.6615(17) -0.1540(7) 0.2287(7) 0.129(12) Uani 0.514(4) 1 d PG B 4
H71B H 0.6605 -0.1920 0.2091 0.080 Uiso 0.514(4) 1 calc PR B 4
C72B C 0.7247(15) -0.0981(8) 0.2070(5) 0.108(9) Uani 0.514(4) 1 d PG B 4
H72B H 0.7661 -0.0986 0.1728 0.080 Uiso 0.514(4) 1 calc PR B 4
C73B C 0.7262(14) -0.0412(7) 0.2363(5) 0.077(6) Uani 0.514(4) 1 d PG B 4
H73B H 0.7685 -0.0038 0.2217 0.080 Uiso 0.514(4) 1 calc PR B 4
O1B O 0.909(3) 0.2040(13) 0.4968(10) 0.163(7) Uani 0.514(4) 1 d P B 4
C74B C 0.896(3) 0.1158(11) 0.4430(9) 0.094(5) Uani 0.514(4) 1 d P B 4
H74D H 0.9119 0.1525 0.4161 0.080 Uiso 0.514(4) 1 calc PR B 4
H74E H 0.8039 0.1062 0.4411 0.080 Uiso 0.514(4) 1 calc PR B 4
H74F H 0.9690 0.0717 0.4386 0.080 Uiso 0.514(4) 1 calc PR B 4
C75B C 0.899(2) 0.1419(14) 0.4941(10) 0.089(5) Uani 0.514(4) 1 d P B 4
C76B C 0.892(3) 0.0880(13) 0.5386(11) 0.133(8) Uani 0.514(4) 1 d P B 4
H76D H 0.9798 0.0504 0.5373 0.080 Uiso 0.514(4) 1 calc PR B 4
H76E H 0.8133 0.0666 0.5373 0.080 Uiso 0.514(4) 1 calc PR B 4
H76F H 0.8802 0.1116 0.5702 0.080 Uiso 0.514(4) 1 calc PR B 4

loop_
_atom_site_aniso_label
_atom_site_aniso_U_11
_atom_site_aniso_U_22
_atom_site_aniso_U_33
_atom_site_aniso_U_23
_atom_site_aniso_U_13
_atom_site_aniso_U_12
Ni1 0.0427(5) 0.0347(5) 0.0287(4) -0.0021(4) 0.0001(4) -0.0142(4)
Ni2 0.0429(6) 0.0436(6) 0.0283(4) -0.0065(4) 0.0025(4) -0.0206(4)
N1 0.044(4) 0.051(4) 0.031(3) -0.006(3) 0.004(3) -0.026(3)
N2 0.042(3) 0.046(4) 0.026(3) -0.002(3) -0.001(3) -0.015(3)
N3 0.060(5) 0.110(7) 0.027(3) -0.012(4) 0.004(3) -0.050(5)
N4 0.118(7) 0.043(4) 0.040(4) 0.003(3) 0.025(4) -0.001(4)
N5 0.058(4) 0.041(4) 0.030(3) -0.002(3) 0.003(3) -0.014(3)
N6 0.045(3) 0.042(3) 0.030(3) -0.005(2) 0.002(3) -0.018(3)
N7 0.039(3) 0.067(4) 0.031(3) -0.004(3) -0.007(3) -0.020(3)
N8 0.040(4) 0.087(5) 0.033(3) -0.015(3) 0.008(3) -0.022(4)
N9 0.055(5) 0.165(10) 0.050(4) -0.034(5) -0.003(4) -0.048(6)
N10 0.051(4) 0.050(4) 0.035(3) -0.002(3) 0.001(3) -0.022(3)
N11 0.039(4) 0.059(5) 0.026(3) -0.009(3) 0.007(2) -0.023(3)
N12 0.068(5) 0.067(5) 0.047(4) -0.028(3) 0.019(3) -0.041(4)
C1 0.040(5) 0.119(8) 0.036(4) -0.009(5) -0.007(3) -0.036(5)
C2 0.050(5) 0.086(7) 0.037(4) -0.010(4) 0.004(4) -0.035(5)
C3 0.042(4) 0.062(5) 0.032(4) -0.007(3) -0.006(3) -0.019(4)
C4 0.078(7) 0.164(12) 0.039(5) -0.010(6) 0.004(5) -0.080(8)
C5 0.041(5) 0.138(11) 0.046(5) -0.007(6) -0.002(4) -0.014(6)
C6 0.105(9) 0.166(13) 0.037(5) -0.004(6) 0.017(5) -0.103(9)
C7 0.243(19) 0.076(9) 0.058(7) -0.012(6) 0.056(10) -0.105(12)
C8 0.160(12) 0.039(5) 0.056(6) 0.005(4) 0.027(7) -0.026(7)
C9 0.221(15) 0.038(5) 0.060(6) 0.001(5) 0.049(8) -0.014(7)
C10 0.113(10) 0.096(9) 0.074(7) 0.023(6) 0.006(7) 0.037(8)
C11 0.049(5) 0.064(5) 0.031(4) -0.003(4) -0.005(3) -0.008(4)
C12 0.083(7) 0.048(5) 0.046(5) 0.004(4) 0.003(4) -0.009(5)
C13 0.065(5) 0.055(5) 0.033(4) 0.000(3) 0.006(4) -0.021(4)
C14 0.068(6) 0.061(5) 0.027(4) -0.006(3) 0.013(4) -0.025(4)
C15 0.062(5) 0.062(5) 0.035(4) -0.008(4) 0.012(4) -0.030(4)
C16 0.058(5) 0.048(5) 0.042(4) -0.008(3) 0.009(4) -0.020(4)
C17 0.043(5) 0.082(7) 0.045(5) -0.012(4) -0.003(4) -0.007(4)
Ni1A 0.0408(17) 0.0317(19) 0.0333(18) -0.0077(13) 0.0027(12) -0.0130(15)
Ni2A 0.056(2) 0.0337(11) 0.0318(14) -0.0036(9) 0.0022(11) -0.0041(13)
N1A 0.040(7) 0.035(6) 0.032(8) 0.002(6) -0.009(5) -0.007(5)
N2A 0.041(7) 0.051(8) 0.039(7) 0.001(6) -0.005(6) -0.015(6)
N3A 0.075(10) 0.059(9) 0.036(8) -0.009(6) 0.009(6) -0.025(7)
N5A 0.100(11) 0.043(8) 0.038(7) -0.010(6) 0.005(7) -0.032(8)
N6A 0.061(8) 0.056(7) 0.033(6) -0.005(5) -0.005(6) -0.012(6)
N10A 0.066(10) 0.029(8) 0.084(13) -0.018(9) 0.023(9) -0.005(8)
N11A 0.078(15) 0.047(13) 0.065(13) 0.022(11) 0.009(11) -0.023(11)
N12A 0.14(2) 0.044(10) 0.033(12) -0.011(9) 0.010(12) 0.018(12)
C1A 0.048(8) 0.065(10) 0.067(10) -0.003(8) -0.006(7) -0.021(7)
C2A 0.043(8) 0.056(10) 0.044(8) -0.011(8) -0.007(7) -0.001(7)
C3A 0.042(9) 0.049(9) 0.049(9) -0.006(7) 0.010(7) -0.022(7)
C4A 0.068(15) 0.053(13) 0.057(11) -0.007(11) -0.008(10) 0.002(10)
C5A 0.098(13) 0.063(10) 0.049(9) -0.001(7) -0.028(9) -0.026(10)
C6A 0.130(17) 0.052(10) 0.037(9) 0.002(7) -0.001(9) -0.027(11)
C11A 0.066(9) 0.069(10) 0.055(8) -0.013(7) 0.015(7) -0.036(8)
C12A 0.090(13) 0.081(12) 0.045(8) -0.011(8) 0.011(8) -0.043(10)
C13A 0.129(16) 0.073(11) 0.054(9) -0.009(8) 0.013(10) -0.068(12)
C14A 0.098(13) 0.062(10) 0.044(8) -0.007(7) 0.017(8) -0.031(10)
C15A 0.104(16) 0.041(13) 0.043(10) -0.010(8) 0.000(10) -0.010(10)
C16A 0.09(2) 0.13(2) 0.045(13) -0.007(13) -0.024(14) 0.010(17)
C17A 0.080(11) 0.054(9) 0.046(8) -0.018(6) 0.011(8) -0.020(9)
Ni1B 0.068(6) 0.036(4) 0.033(3) -0.004(2) -0.003(4) 0.005(4)
Ni2B 0.054(3) 0.0289(17) 0.039(2) -0.0023(15) -0.0061(19) 0.000(2)
N1B 0.063(14) 0.026(11) 0.032(14) 0.002(11) -0.019(11) -0.017(10)
N2B 0.038(11) 0.034(10) 0.041(12) -0.006(9) -0.004(9) -0.008(8)
N3B 0.11(3) 0.020(11) 0.026(14) -0.011(9) -0.015(18) 0.008(16)
N5B 0.066(14) 0.029(10) 0.086(16) -0.017(10) -0.017(12) -0.008(10)
N6B 0.06(2) 0.035(11) 0.025(12) -0.002(9) -0.003(12) -0.013(14)
N10B 0.11(3) 0.037(14) 0.027(10) 0.010(10) 0.022(14) 0.016(17)
N11B 0.08(2) 0.025(14) 0.023(11) -0.003(9) 0.013(14) 0.014(14)
N12B 0.15(4) 0.017(12) 0.027(13) 0.001(10) -0.041(19) 0.013(18)
C1B 0.060(19) 0.06(2) 0.10(3) -0.01(2) -0.025(17) -0.024(17)
C2B 0.049(16) 0.026(11) 0.083(19) -0.012(13) -0.023(15) -0.011(10)
C3B 0.068(18) 0.033(12) 0.070(18) -0.003(11) -0.003(14) -0.012(12)
C4B 0.057(18) 0.040(17) 0.08(2) -0.009(16) -0.039(16) 0.009(13)
C5B 0.11(3) 0.12(3) 0.07(2) -0.05(2) -0.03(2) -0.02(2)
C6B 0.18(4) 0.041(16) 0.028(14) 0.001(12) 0.011(19) 0.03(2)
C11B 0.065(18) 0.08(2) 0.12(3) 0.04(2) -0.028(18) -0.017(16)
C12B 0.12(3) 0.07(2) 0.12(3) 0.01(2) -0.03(3) -0.07(2)
C13B 0.08(2) 0.040(14) 0.079(18) 0.014(13) 0.007(16) -0.028(14)
C14B 0.11(3) 0.029(17) 0.10(3) 0.016(19) 0.02(3) -0.019(17)
C15B 0.09(2) 0.034(12) 0.035(12) 0.005(9) 0.010(12) 0.012(12)
C16B 0.060(17) 0.073(18) 0.048(14) 0.004(12) 0.006(13) 0.007(15)
C17B 0.057(15) 0.037(12) 0.042(12) -0.015(9) -0.001(11) -0.003(11)
N104 0.048(4) 0.039(4) 0.059(4) -0.009(3) 0.006(3) -0.011(3)
N107 0.044(4) 0.040(4) 0.047(4) -0.005(3) -0.002(3) 0.006(3)
N108 0.059(5) 0.066(5) 0.065(5) -0.012(4) -0.013(4) 0.007(4)
N109 0.058(6) 0.121(9) 0.151(10) -0.041(7) -0.018(6) 0.025(6)
C107 0.235(17) 0.032(5) 0.051(6) 0.004(4) -0.024(8) -0.024(8)
C108 0.123(9) 0.050(6) 0.076(7) -0.024(5) 0.054(7) -0.045(6)
C109 0.064(7) 0.049(6) 0.251(17) -0.036(8) -0.057(9) -0.007(5)
C110 0.089(7) 0.037(4) 0.043(4) -0.012(3) 0.006(4) -0.010(4)
B1 0.039(5) 0.037(4) 0.027(4) 0.007(3) -0.009(3) -0.014(4)
C20 0.038(4) 0.035(4) 0.027(3) -0.006(3) -0.004(3) -0.010(3)
C21 0.038(4) 0.039(4) 0.045(4) 0.007(3) -0.006(3) -0.014(3)
C22 0.061(6) 0.047(5) 0.056(5) 0.010(4) -0.017(4) -0.015(4)
C23 0.057(6) 0.039(5) 0.062(5) -0.008(4) -0.024(4) 0.004(4)
C24 0.042(5) 0.051(5) 0.047(4) -0.015(4) -0.010(4) 0.002(4)
C25 0.036(4) 0.055(5) 0.029(3) -0.007(3) -0.001(3) -0.013(4)
C26 0.048(4) 0.042(4) 0.028(3) -0.002(3) -0.006(3) -0.002(3)
C27 0.046(5) 0.050(5) 0.040(4) -0.009(4) -0.001(3) -0.017(4)
C28 0.079(7) 0.076(7) 0.047(5) -0.024(5) -0.001(5) -0.008(5)
C29 0.142(11) 0.073(8) 0.072(7) -0.041(6) -0.022(7) 0.031(7)
C30 0.248(18) 0.048(6) 0.059(7) -0.010(5) -0.043(9) 0.019(9)
C31 0.159(11) 0.044(5) 0.040(5) -0.007(4) -0.027(6) -0.008(6)
C32 0.031(4) 0.039(4) 0.035(4) 0.005(3) -0.007(3) -0.010(3)
C33 0.042(4) 0.037(4) 0.033(4) -0.001(3) -0.001(3) -0.012(3)
C34 0.045(5) 0.054(5) 0.036(4) 0.004(3) -0.001(3) -0.015(4)
C35 0.049(5) 0.077(6) 0.046(5) 0.023(4) -0.011(4) -0.027(5)
C36 0.075(7) 0.131(10) 0.066(6) 0.041(6) -0.032(5) -0.076(7)
C37 0.076(6) 0.105(8) 0.043(5) 0.030(5) -0.030(4) -0.062(6)
C38 0.032(4) 0.044(4) 0.027(3) 0.000(3) 0.005(3) -0.010(3)
C39 0.043(5) 0.052(5) 0.040(4) 0.012(3) -0.005(3) -0.012(4)
C40 0.034(4) 0.070(6) 0.043(4) 0.013(4) -0.010(3) -0.013(4)
C41 0.042(5) 0.092(7) 0.035(4) 0.007(4) -0.006(3) -0.035(5)
C42 0.054(5) 0.076(6) 0.035(4) -0.007(4) 0.003(4) -0.035(5)
C43 0.038(4) 0.058(5) 0.036(4) -0.006(4) 0.003(3) -0.016(4)
C50 0.077(7) 0.030(5) 0.082(7) 0.008(4) 0.014(5) 0.010(5)
C51 0.113(9) 0.051(6) 0.049(5) -0.001(4) -0.014(5) -0.006(6)
C52 0.104(8) 0.043(5) 0.068(6) -0.014(5) -0.008(6) -0.020(5)
C53 0.083(7) 0.042(5) 0.052(5) -0.007(4) 0.013(5) -0.004(5)
C54 0.090(8) 0.046(5) 0.056(5) 0.005(4) -0.001(5) 0.023(5)
C55 0.063(6) 0.048(6) 0.098(8) 0.005(5) 0.002(6) 0.006(5)
B2A 0.040(12) 0.052(13) 0.048(12) -0.013(11) -0.012(9) -0.017(10)
C56A 0.038(8) 0.030(8) 0.045(9) -0.002(7) -0.015(7) -0.006(7)
C57A 0.070(12) 0.030(8) 0.050(10) -0.002(7) -0.013(8) -0.006(8)
C58A 0.058(11) 0.041(10) 0.065(11) -0.025(9) -0.028(9) 0.011(8)
C59A 0.050(10) 0.064(11) 0.033(8) -0.017(8) -0.008(7) -0.018(9)
C60A 0.025(10) 0.059(14) 0.064(13) 0.020(11) -0.002(9) 0.002(9)
C61A 0.046(13) 0.026(10) 0.069(16) 0.000(10) -0.013(11) -0.008(9)
C62A 0.066(15) 0.059(16) 0.045(11) 0.023(10) -0.017(11) -0.039(13)
C63A 0.037(12) 0.08(2) 0.056(15) 0.017(13) -0.010(10) -0.004(14)
C64A 0.07(2) 0.19(4) 0.10(2) 0.07(2) -0.041(16) -0.05(2)
C65A 0.057(12) 0.20(3) 0.122(16) 0.08(2) -0.050(11) -0.047(16)
C66A 0.12(2) 0.20(3) 0.067(14) 0.060(18) -0.030(15) -0.14(2)
C67A 0.107(17) 0.097(17) 0.053(11) 0.035(11) -0.042(12) -0.066(15)
C68A 0.078(12) 0.035(8) 0.033(8) 0.007(6) -0.010(8) -0.034(8)
C69A 0.055(11) 0.046(10) 0.039(9) 0.000(8) 0.002(8) -0.011(9)
C70A 0.061(12) 0.082(16) 0.062(13) 0.029(12) 0.014(10) -0.010(11)
C71A 0.16(3) 0.089(18) 0.053(13) -0.028(12) 0.046(15) -0.078(19)
C72A 0.16(2) 0.053(13) 0.065(13) -0.026(10) -0.011(15) -0.035(15)
C73A 0.088(15) 0.025(9) 0.075(13) -0.003(9) -0.026(11) -0.017(9)
O1A 0.167(15) 0.132(13) 0.213(17) -0.046(13) -0.067(13) -0.043(12)
C74A 0.126(14) 0.049(9) 0.109(13) -0.019(8) 0.027(11) -0.039(9)
C75A 0.067(10) 0.088(12) 0.106(13) -0.028(10) 0.001(9) -0.006(9)
C76A 0.151(19) 0.061(11) 0.16(2) 0.007(12) 0.037(15) -0.014(12)
B2B 0.10(2) 0.026(10) 0.052(13) -0.001(9) -0.032(14) -0.016(11)
C56B 0.061(11) 0.043(10) 0.065(11) 0.013(9) -0.027(9) -0.013(8)
C57B 0.072(17) 0.045(12) 0.069(12) -0.015(10) -0.007(12) -0.019(11)
C58B 0.09(2) 0.11(2) 0.10(2) 0.02(2) -0.06(2) -0.053(17)
C59B 0.101(16) 0.047(10) 0.061(11) 0.004(9) -0.034(11) -0.025(11)
C60B 0.077(12) 0.035(9) 0.080(12) 0.002(8) -0.038(10) -0.015(8)
C61B 0.067(12) 0.044(10) 0.067(11) -0.001(8) -0.033(9) -0.013(9)
C62B 0.073(16) 0.039(14) 0.063(15) 0.011(11) -0.030(12) -0.030(13)
C63B 0.089(18) 0.057(13) 0.063(13) -0.011(10) 0.005(12) -0.046(12)
C64B 0.084(16) 0.062(13) 0.055(11) 0.005(10) 0.005(10) -0.010(11)
C65B 0.057(12) 0.20(3) 0.122(16) 0.08(2) -0.050(11) -0.047(16)
C66B 0.072(17) 0.12(2) 0.067(14) 0.012(14) -0.013(11) -0.025(14)
C67B 0.086(15) 0.076(13) 0.055(11) -0.017(10) -0.029(10) -0.011(12)
C68B 0.098(15) 0.037(10) 0.069(12) -0.002(8) -0.056(12) -0.008(10)
C69B 0.14(2) 0.043(12) 0.116(18) 0.006(12) -0.043(16) -0.037(13)
C70B 0.19(3) 0.077(17) 0.11(2) -0.043(16) -0.03(2) 0.025(18)
C71B 0.14(2) 0.037(12) 0.21(3) -0.068(16) -0.09(2) 0.042(14)
C72B 0.106(19) 0.078(16) 0.15(2) -0.065(16) -0.055(17) 0.010(14)
C73B 0.080(14) 0.066(13) 0.083(14) -0.028(11) -0.032(11) 0.006(11)
O1B 0.167(15) 0.132(13) 0.213(17) -0.046(13) -0.067(13) -0.043(12)
C74B 0.126(14) 0.049(9) 0.109(13) -0.019(8) 0.027(11) -0.039(9)
C75B 0.067(10) 0.088(12) 0.106(13) -0.028(10) 0.001(9) -0.006(9)
C76B 0.151(19) 0.061(11) 0.16(2) 0.007(12) 0.037(15) -0.014(12)

loop_
_atom_type_symbol
_atom_type_description
_atom_type_scat_dispersion_real
_atom_type_scat_dispersion_imag
_atom_type_scat_source
C C 0.0033 0.0016 'International Tables Vol C Tables 4.2.6.8 and 6.1.1.4'
H H 0.0000 0.0000 'International Tables Vol C Tables 4.2.6.8 and 6.1.1.4'
N N 0.0061 0.0033 'International Tables Vol C Tables 4.2.6.8 and 6.1.1.4'
O O 0.0106 0.0060 'International Tables Vol C Tables 4.2.6.8 and 6.1.1.4'
B B 0.0013 0.0007 'International Tables Vol C Tables 4.2.6.8 and 6.1.1.4'
Ni Ni 0.3393 1.1124 'International Tables Vol C Tables 4.2.6.8 and 6.1.1.4'

loop_
_geom_angle_atom_site_label_1
_geom_angle_atom_site_label_2
_geom_angle_atom_site_label_3
_geom_angle
_geom_angle_site_symmetry_1
_geom_angle_site_symmetry_3
_geom_angle_publ_flag
N1 Ni1 N10 154.8(3) . . ?
N1 Ni1 N4 111.5(3) . . ?
N10 Ni1 N4 93.2(3) . . ?
N1 Ni1 N7 84.6(2) . . ?
N10 Ni1 N7 94.4(2) . . ?
N4 Ni1 N7 103.5(3) . . ?
N1 Ni1 N3 78.7(2) . . ?
N10 Ni1 N3 93.9(3) . . ?
N4 Ni1 N3 97.8(4) . . ?
N7 Ni1 N3 156.6(3) . . ?
N2 Ni2 N12 162.8(3) . 2_666 ?
N2 Ni2 N6 104.4(2) . . ?
N12 Ni2 N6 92.5(3) 2_666 . ?
N2 Ni2 N7 84.6(2) . . ?
N12 Ni2 N7 95.0(3) 2_666 . ?
N6 Ni2 N7 103.4(2) . . ?
N2 Ni2 N5 79.2(2) . . ?
N12 Ni2 N5 95.6(3) 2_666 . ?
N6 Ni2 N5 96.7(2) . . ?
N7 Ni2 N5 156.8(2) . . ?
C2 N1 N2 107.2(6) . . ?
C2 N1 Ni1 122.8(5) . . ?
N2 N1 Ni1 126.4(5) . . ?
C3 N2 N1 108.7(6) . . ?
C3 N2 Ni2 121.9(5) . . ?
N1 N2 Ni2 126.4(4) . . ?
C5 N3 C6 110.1(8) . . ?
C5 N3 C4 109.1(8) . . ?
C6 N3 C4 109.9(7) . . ?
C5 N3 Ni1 102.5(5) . . ?
C6 N3 Ni1 115.9(6) . . ?
C4 N3 Ni1 109.0(5) . . ?
C10 N4 C9 109.5(10) . . ?
C10 N4 C8 106.5(9) . . ?
C9 N4 C8 109.8(9) . . ?
C10 N4 Ni1 109.4(7) . . ?
C9 N4 Ni1 110.2(6) . . ?
C8 N4 Ni1 111.3(6) . . ?
C12 N5 C11 107.6(6) . . ?
C12 N5 C13 108.9(6) . . ?
C11 N5 C13 111.0(6) . . ?
C12 N5 Ni2 106.2(5) . . ?
C11 N5 Ni2 109.0(4) . . ?
C13 N5 Ni2 113.8(5) . . ?
C16 N6 C15 109.3(6) . . ?
C16 N6 C17 107.8(6) . . ?
C15 N6 C17 106.2(6) . . ?
C16 N6 Ni2 112.2(5) . . ?
C15 N6 Ni2 112.4(5) . . ?
C17 N6 Ni2 108.8(5) . . ?
N8 N7 Ni1 120.9(5) . . ?
N8 N7 Ni2 118.6(5) . . ?
Ni1 N7 Ni2 117.4(3) . . ?
N9 N8 N7 178.5(9) . . ?
N11 N10 Ni1 125.0(5) . . ?
N12 N11 N10 175.1(7) . . ?
N11 N12 Ni2 136.0(6) . 2_666 ?
C3 C1 C2 104.2(7) . . ?
N1 C2 C1 110.3(7) . . ?
N1 C2 C4 113.0(7) . . ?
C1 C2 C4 136.6(8) . . ?
N2 C3 C1 109.5(6) . . ?
N2 C3 C11 113.5(6) . . ?
C1 C3 C11 136.9(7) . . ?
C2 C4 N3 108.1(7) . . ?
N3 C6 C7 113.0(8) . . ?
C8 C7 C6 116.0(10) . . ?
C7 C8 N4 116.9(10) . . ?
N5 C11 C3 108.5(6) . . ?
N5 C13 C14 113.7(6) . . ?
C15 C14 C13 117.4(7) . . ?
N6 C15 C14 114.8(6) . . ?
N1A Ni1A N104 106.6(6) . . ?
N1A Ni1A N10A 159.4(9) . . ?
N104 Ni1A N10A 93.6(6) . . ?
N1A Ni1A N107 86.4(5) . . ?
N104 Ni1A N107 109.0(5) . . ?
N10A Ni1A N107 91.0(7) . . ?
N1A Ni1A N3A 79.3(6) . . ?
N104 Ni1A N3A 94.7(6) . . ?
N10A Ni1A N3A 95.2(7) . . ?
N107 Ni1A N3A 155.1(7) . . ?
N2A Ni2A N12A 157.3(7) . 2_655 ?
N2A Ni2A N6A 108.9(5) . . ?
N12A Ni2A N6A 93.5(7) 2_655 . ?
N2A Ni2A N5A 78.9(5) . . ?
N12A Ni2A N5A 94.6(11) 2_655 . ?
N6A Ni2A N5A 98.6(5) . . ?
N2A Ni2A N107 84.6(4) . . ?
N12A Ni2A N107 94.8(11) 2_655 . ?
N6A Ni2A N107 101.3(4) . . ?
N5A Ni2A N107 157.4(4) . . ?
N2A N1A C2A 107.7(12) . . ?
N2A N1A Ni1A 127.2(9) . . ?
C2A N1A Ni1A 121.8(11) . . ?
N1A N2A C3A 110.4(13) . . ?
N1A N2A Ni2A 125.9(8) . . ?
C3A N2A Ni2A 119.8(11) . . ?
C5A N3A C6A 108.9(11) . . ?
C5A N3A C4A 109.1(17) . . ?
C6A N3A C4A 110.7(15) . . ?
C5A N3A Ni1A 104.9(10) . . ?
C6A N3A Ni1A 114.9(12) . . ?
C4A N3A Ni1A 108.0(10) . . ?
C11A N5A C13A 109.7(12) . . ?
C11A N5A C12A 109.0(13) . . ?
C13A N5A C12A 107.6(10) . . ?
C11A N5A Ni2A 110.0(8) . . ?
C13A N5A Ni2A 115.3(12) . . ?
C12A N5A Ni2A 105.0(9) . . ?
C16A N6A C17A 108.6(18) . . ?
C16A N6A C15A 109.2(17) . . ?
C17A N6A C15A 108.3(12) . . ?
C16A N6A Ni2A 109.9(15) . . ?
C17A N6A Ni2A 108.8(9) . . ?
C15A N6A Ni2A 111.9(10) . . ?
N11A N10A Ni1A 125.9(16) . . ?
N12A N11A N10A 176(3) . . ?
N11A N12A Ni2A 141(2) . 2_655 ?
C2A C1A C3A 104.7(12) . . ?
N1A C2A C1A 109.5(14) . . ?
N1A C2A C4A 112.9(13) . . ?
C1A C2A C4A 137.6(14) . . ?
N2A C3A C1A 107.7(12) . . ?
N2A C3A C11A 114.9(14) . . ?
C1A C3A C11A 137.4(13) . . ?
C2A C4A N3A 108.1(11) . . ?
N3A C6A C107 107.1(11) . . ?
N5A C11A C3A 108.4(11) . . ?
N5A C13A C14A 111.9(11) . . ?
C15A C14A C13A 116.9(15) . . ?
C14A C15A N6A 116.4(15) . . ?
N1B Ni1B N10B 161.7(16) . . ?
N1B Ni1B N104 103.5(11) . . ?
N10B Ni1B N104 94.5(11) . . ?
N1B Ni1B N107 82.2(7) . . ?
N10B Ni1B N107 96.7(9) . . ?
N104 Ni1B N107 104.5(7) . . ?
N1B Ni1B N3B 80.1(9) . . ?
N10B Ni1B N3B 94.4(11) . . ?
N104 Ni1B N3B 97.4(9) . . ?
N107 Ni1B N3B 154.5(10) . . ?
N2B Ni2B N12B 160.7(12) . 2_655 ?
N2B Ni2B N107 83.1(5) . . ?
N12B Ni2B N107 98.3(18) 2_655 . ?
N2B Ni2B N6B 108.1(9) . . ?
N12B Ni2B N6B 90.5(11) 2_655 . ?
N107 Ni2B N6B 102.4(7) . . ?
N2B Ni2B N5B 79.3(6) . . ?
N12B Ni2B N5B 92.9(19) 2_655 . ?
N107 Ni2B N5B 155.4(6) . . ?
N6B Ni2B N5B 99.3(9) . . ?
N2B N1B C2B 107.9(15) . . ?
N2B N1B Ni1B 126.4(13) . . ?
C2B N1B Ni1B 121.1(16) . . ?
N1B N2B C3B 110.9(16) . . ?
N1B N2B Ni2B 125.9(12) . . ?
C3B N2B Ni2B 120.0(12) . . ?
C5B N3B C6B 114(2) . . ?
C5B N3B C4B 106(2) . . ?
C6B N3B C4B 112.7(19) . . ?
C5B N3B Ni1B 104.6(16) . . ?
C6B N3B Ni1B 110.8(17) . . ?
C4B N3B Ni1B 108.3(13) . . ?
C11B N5B C13B 109.5(17) . . ?
C11B N5B C12B 109(2) . . ?
C13B N5B C12B 109.6(17) . . ?
C11B N5B Ni2B 109.1(11) . . ?
C13B N5B Ni2B 114.0(14) . . ?
C12B N5B Ni2B 105.1(15) . . ?
C16B N6B C17B 110(2) . . ?
C16B N6B C15B 108(2) . . ?
C17B N6B C15B 108.5(18) . . ?
C16B N6B Ni2B 110.6(17) . . ?
C17B N6B Ni2B 110.0(16) . . ?
C15B N6B Ni2B 109.8(15) . . ?
N11B N10B Ni1B 127(3) . . ?
N12B N11B N10B 171(4) . . ?
N11B N12B Ni2B 143(3) . 2_655 ?
C2B C1B C3B 105.5(18) . . ?
N1B C2B C1B 108.6(18) . . ?
N1B C2B C4B 114.0(17) . . ?
C1B C2B C4B 137.3(19) . . ?
N2B C3B C1B 106.9(17) . . ?
N2B C3B C11B 114.5(18) . . ?
C1B C3B C11B 138.2(19) . . ?
C2B C4B N3B 108.7(16) . . ?
N3B C6B C107 123.0(16) . . ?
N5B C11B C3B 108.3(16) . . ?
N5B C13B C14B 115.0(17) . . ?
C15B C14B C13B 117(3) . . ?
C14B C15B N6B 118(2) . . ?
C109 N104 C110 108.0(8) . . ?
C109 N104 C108 110.3(8) . . ?
C110 N104 C108 108.5(6) . . ?
C109 N104 Ni1A 105.3(6) . . ?
C110 N104 Ni1A 113.6(6) . . ?
C108 N104 Ni1A 111.0(6) . . ?
C109 N104 Ni1B 109.8(7) . . ?
C110 N104 Ni1B 107.0(6) . . ?
C108 N104 Ni1B 113.0(7) . . ?
Ni1A N104 Ni1B 6.8(6) . . ?
N108 N107 Ni2B 112.1(6) . . ?
N108 N107 Ni1A 118.8(6) . . ?
Ni2B N107 Ni1A 128.5(4) . . ?
N108 N107 Ni1B 125.7(7) . . ?
Ni2B N107 Ni1B 121.3(5) . . ?
Ni1A N107 Ni1B 7.2(5) . . ?
N108 N107 Ni2A 122.5(6) . . ?
Ni2B N107 Ni2A 16.16(15) . . ?
Ni1A N107 Ni2A 115.3(4) . . ?
Ni1B N107 Ni2A 108.0(4) . . ?
N109 N108 N107 178.4(12) . . ?
C6A C107 C108 105.4(12) . . ?
C6A C107 C6B 32.7(11) . . ?
C108 C107 C6B 123.2(12) . . ?
N104 C108 C107 115.9(8) . . ?
C32 B1 C38 109.9(5) . . ?
C32 B1 C26 110.0(6) . . ?
C38 B1 C26 108.2(6) . . ?
C32 B1 C20 110.4(6) . . ?
C38 B1 C20 109.1(6) . . ?
C26 B1 C20 109.2(5) . . ?
C25 C20 C21 114.1(6) . . ?
C25 C20 B1 124.1(6) . . ?
C21 C20 B1 121.8(6) . . ?
C22 C21 C20 122.7(7) . . ?
C23 C22 C21 120.9(8) . . ?
C24 C23 C22 118.5(7) . . ?
C23 C24 C25 121.3(7) . . ?
C24 C25 C20 122.5(7) . . ?
C31 C26 C27 114.4(7) . . ?
C31 C26 B1 122.3(6) . . ?
C27 C26 B1 123.2(6) . . ?
C28 C27 C26 123.3(8) . . ?
C27 C28 C29 119.9(9) . . ?
C30 C29 C28 117.6(10) . . ?
C29 C30 C31 120.9(10) . . ?
C30 C31 C26 123.6(9) . . ?
C37 C32 C33 113.5(6) . . ?
C37 C32 B1 121.9(6) . . ?
C33 C32 B1 124.5(6) . . ?
C34 C33 C32 122.9(7) . . ?
C35 C34 C33 120.9(7) . . ?
C34 C35 C36 119.2(7) . . ?
C35 C36 C37 119.6(8) . . ?
C32 C37 C36 123.8(8) . . ?
C43 C38 C39 114.6(7) . . ?
C43 C38 B1 123.7(6) . . ?
C39 C38 B1 121.6(7) . . ?
C40 C39 C38 122.0(8) . . ?
C41 C40 C39 120.6(8) . . ?
C40 C41 C42 119.8(8) . . ?
C41 C42 C43 118.6(8) . . ?
C38 C43 C42 124.4(8) . . ?
C51 C50 C55 114.3(9) . . ?
C51 C50 B2A 109.2(11) . . ?
C55 C50 B2A 136.4(13) . . ?
C51 C50 B2B 135.5(12) . . ?
C55 C50 B2B 109.7(13) . . ?
B2A C50 B2B 28.1(8) . . ?
C50 C51 C52 123.8(10) . . ?
C53 C52 C51 119.9(11) . . ?
C54 C53 C52 118.6(9) . . ?
C53 C54 C55 121.0(9) . . ?
C50 C55 C54 122.3(11) . . ?
C56A B2A C50 123.1(15) . . ?
C56A B2A C62A 104.0(13) . . ?
C50 B2A C62A 104.0(14) . . ?
C56A B2A C68A 111.5(14) . . ?
C50 B2A C68A 98.8(12) . . ?
C62A B2A C68A 116.0(15) . . ?
C57A C56A C61A 120.0 . . ?
C57A C56A B2A 124.7(10) . . ?
C61A C56A B2A 115.3(10) . . ?
C56A C57A C58A 120.0 . . ?
C59A C58A C57A 120.0 . . ?
C58A C59A C60A 120.0 . . ?
C61A C60A C59A 120.0 . . ?
C60A C61A C56A 120.0 . . ?
C63A C62A C67A 120.0 . . ?
C63A C62A B2A 118.4(11) . . ?
C67A C62A B2A 120.6(11) . . ?
C62A C63A C64A 120.0 . . ?
C63A C64A C65A 120.0 . . ?
C66A C65A C64A 120.0 . . ?
C67A C66A C65A 120.0 . . ?
C62A C67A C66A 120.0 . . ?
C73A C68A C69A 120.0 . . ?
C73A C68A B2A 122.1(10) . . ?
C69A C68A B2A 117.8(10) . . ?
C70A C69A C68A 120.0 . . ?
C69A C70A C71A 120.0 . . ?
C72A C71A C70A 120.0 . . ?
C73A C72A C71A 120.0 . . ?
C68A C73A C72A 120.0 . . ?
O1A C75A C76A 117.9(10) . . ?
O1A C75A C74A 118.1(10) . . ?
C76A C75A C74A 124.0(13) . . ?
C56B B2B C62B 110.0(15) . . ?
C56B B2B C68B 108.8(12) . . ?
C62B B2B C68B 111.7(18) . . ?
C56B B2B C50 106.4(17) . . ?
C62B B2B C50 105.3(11) . . ?
C68B B2B C50 114.5(15) . . ?
C57B C56B C61B 120.0 . . ?
C57B C56B B2B 122.0(12) . . ?
C61B C56B B2B 118.0(12) . . ?
C56B C57B C58B 120.0 . . ?
C57B C58B C59B 120.0 . . ?
C58B C59B C60B 120.0 . . ?
C61B C60B C59B 120.0 . . ?
C60B C61B C56B 120.0 . . ?
C63B C62B C67B 120.0 . . ?
C63B C62B B2B 117.3(12) . . ?
C67B C62B B2B 122.5(12) . . ?
C62B C63B C64B 120.0 . . ?
C65B C64B C63B 120.0 . . ?
C66B C65B C64B 120.0 . . ?
C65B C66B C67B 120.0 . . ?
C66B C67B C62B 120.0 . . ?
C69B C68B C73B 120.0 . . ?
C69B C68B B2B 116.3(11) . . ?
C73B C68B B2B 123.6(11) . . ?
C68B C69B C70B 120.0 . . ?
C69B C70B C71B 120.0 . . ?
C72B C71B C70B 120.0 . . ?
C73B C72B C71B 120.0 . . ?
C72B C73B C68B 120.0 . . ?
O1B C75B C76B 125(3) . . ?
O1B C75B C74B 120(3) . . ?
C76B C75B C74B 115(2) . . ?

loop_
_geom_bond_atom_site_label_1
_geom_bond_atom_site_label_2
_geom_bond_distance
_geom_bond_site_symmetry_2
_geom_bond_publ_flag
Ni1 N1 1.925(6) . ?
Ni1 N10 2.013(6) . ?
Ni1 N4 2.047(7) . ?
Ni1 N7 2.132(6) . ?
Ni1 N3 2.169(7) . ?
Ni2 N2 1.922(6) . ?
Ni2 N12 2.033(7) 2_666 ?
Ni2 N6 2.044(6) . ?
Ni2 N7 2.133(6) . ?
Ni2 N5 2.161(6) . ?
N1 C2 1.335(10) . ?
N1 N2 1.360(7) . ?
N2 C3 1.338(9) . ?
N3 C5 1.490(13) . ?
N3 C6 1.498(12) . ?
N3 C4 1.513(11) . ?
N4 C10 1.465(15) . ?
N4 C9 1.484(12) . ?
N4 C8 1.485(12) . ?
N5 C12 1.477(10) . ?
N5 C11 1.494(10) . ?
N5 C13 1.502(9) . ?
N6 C16 1.477(9) . ?
N6 C15 1.496(8) . ?
N6 C17 1.499(9) . ?
N7 N8 1.212(9) . ?
N8 N9 1.152(10) . ?
N10 N11 1.185(9) . ?
N11 N12 1.167(9) . ?
N12 Ni2 2.033(7) 2_666 ?
C1 C3 1.380(11) . ?
C1 C2 1.387(11) . ?
C2 C4 1.502(11) . ?
C3 C11 1.503(10) . ?
C6 C7 1.515(18) . ?
C7 C8 1.475(19) . ?
C13 C14 1.510(11) . ?
C14 C15 1.508(11) . ?
Ni1A N1A 1.913(12) . ?
Ni1A N104 2.008(13) . ?
Ni1A N10A 2.030(13) . ?
Ni1A N107 2.108(10) . ?
Ni1A N3A 2.179(14) . ?
Ni2A N2A 1.947(13) . ?
Ni2A N12A 2.00(2) 2_655 ?
Ni2A N6A 2.064(11) . ?
Ni2A N5A 2.160(13) . ?
Ni2A N107 2.186(8) . ?
N1A N2A 1.327(15) . ?
N1A C2A 1.368(16) . ?
N2A C3A 1.340(16) . ?
N3A C5A 1.450(17) . ?
N3A C6A 1.478(19) . ?
N3A C4A 1.51(2) . ?
N5A C11A 1.469(18) . ?
N5A C13A 1.479(17) . ?
N5A C12A 1.509(18) . ?
N6A C16A 1.46(3) . ?
N6A C17A 1.489(16) . ?
N6A C15A 1.53(2) . ?
N10A N11A 1.186(15) . ?
N11A N12A 1.162(15) . ?
N12A Ni2A 2.00(2) 2_655 ?
C1A C2A 1.370(19) . ?
C1A C3A 1.42(2) . ?
C2A C4A 1.50(2) . ?
C3A C11A 1.488(18) . ?
C6A C107 1.508(16) . ?
C13A C14A 1.53(2) . ?
C14A C15A 1.48(3) . ?
Ni1B N1B 1.909(16) . ?
Ni1B N10B 2.030(17) . ?
Ni1B N104 2.12(2) . ?
Ni1B N107 2.120(15) . ?
Ni1B N3B 2.187(18) . ?
Ni2B N2B 1.945(15) . ?
Ni2B N12B 2.01(3) 2_655 ?
Ni2B N107 2.013(8) . ?
Ni2B N6B 2.07(2) . ?
Ni2B N5B 2.154(17) . ?
Ni1 Ni2 3.645(1) . ?
Ni1 Ni1 6.927(2) 2_666 ?
Ni1 Ni2 5.478(1) 2_666 ?
Ni2 Ni2 6.214(2) 2_666 ?
Ni1A Ni2A 3.627(8) . ?
Ni1A Ni1A 6.82(2) 2_655 ?
Ni1A Ni2A 5.538(11) 2_655 ?
Ni2A Ni2A 6.414(6) 2_655 ?
Ni1B Ni2B 3.604(14) . ?
Ni1B Ni1B 6.91(4) 2_655 ?
Ni1B Ni2B 5.567(19) 2_655 ?
Ni2B Ni2B 6.336(11) 2_655 ?
Ni1A Ni2B 3.712(10) . ?
Ni1A Ni1B 6.862(8) 2_655 ?
Ni1A Ni2B 5.435(12) 2_655 ?
Ni2A Ni1B 5.686(18) 2_655 ?
Ni2A Ni2B 6.345(4) 2_655 ?
N1B N2B 1.329(18) . ?
N1B C2B 1.372(19) . ?
N2B C3B 1.34(2) . ?
N3B C5B 1.45(2) . ?
N3B C6B 1.50(2) . ?
N3B C4B 1.51(3) . ?
N5B C11B 1.48(2) . ?
N5B C13B 1.49(2) . ?
N5B C12B 1.50(2) . ?
N6B C16B 1.47(3) . ?
N6B C17B 1.49(2) . ?
N6B C15B 1.53(2) . ?
N10B N11B 1.177(18) . ?
N11B N12B 1.159(18) . ?
N12B Ni2B 2.01(3) 2_655 ?
C1B C2B 1.38(2) . ?
C1B C3B 1.42(3) . ?
C2B C4B 1.51(3) . ?
C3B C11B 1.49(2) . ?
C6B C107 1.529(17) . ?
C13B C14B 1.53(3) . ?
C14B C15B 1.48(4) . ?
N104 C109 1.467(12) . ?
N104 C110 1.471(10) . ?
N104 C108 1.511(11) . ?
N107 N108 1.202(9) . ?
N108 N109 1.151(11) . ?
C107 C108 1.513(17) . ?
B1 C32 1.632(9) . ?
B1 C38 1.632(10) . ?
B1 C26 1.649(11) . ?
B1 C20 1.656(10) . ?
C20 C25 1.405(10) . ?
C20 C21 1.413(9) . ?
C21 C22 1.382(10) . ?
C22 C23 1.381(12) . ?
C23 C24 1.350(12) . ?
C24 C25 1.398(10) . ?
C26 C31 1.389(11) . ?
C26 C27 1.393(10) . ?
C27 C28 1.380(11) . ?
C28 C29 1.407(15) . ?
C29 C30 1.366(16) . ?
C30 C31 1.379(14) . ?
C32 C37 1.390(10) . ?
C32 C33 1.396(9) . ?
C33 C34 1.396(9) . ?
C34 C35 1.345(11) . ?
C35 C36 1.365(12) . ?
C36 C37 1.397(11) . ?
C38 C43 1.385(11) . ?
C38 C39 1.409(10) . ?
C39 C40 1.407(11) . ?
C40 C41 1.360(12) . ?
C41 C42 1.385(12) . ?
C42 C43 1.399(11) . ?
C50 C51 1.355(14) . ?
C50 C55 1.397(13) . ?
C50 B2A 1.66(2) . ?
C50 B2B 1.76(3) . ?
C51 C52 1.406(14) . ?
C52 C53 1.363(13) . ?
C53 C54 1.340(14) . ?
C54 C55 1.403(13) . ?
B2A C56A 1.65(3) . ?
B2A C62A 1.70(2) . ?
B2A C68A 1.71(2) . ?
C56A C57A 1.3899 . ?
C56A C61A 1.3901 . ?
C57A C58A 1.3903 . ?
C58A C59A 1.3897 . ?
C59A C60A 1.3900 . ?
C60A C61A 1.3898 . ?
C62A C63A 1.3898 . ?
C62A C67A 1.3901 . ?
C63A C64A 1.3899 . ?
C64A C65A 1.3902 . ?
C65A C66A 1.3901 . ?
C66A C67A 1.3901 . ?
C68A C73A 1.3899 . ?
C68A C69A 1.3901 . ?
C69A C70A 1.3900 . ?
C70A C71A 1.3902 . ?
C71A C72A 1.3901 . ?
C72A C73A 1.3900 . ?
O1A C75A 1.187(11) . ?
C74A C75A 1.444(11) . ?
C75A C76A 1.436(11) . ?
B2B C56B 1.65(2) . ?
B2B C62B 1.71(3) . ?
B2B C68B 1.71(2) . ?
C56B C57B 1.3898 . ?
C56B C61B 1.3899 . ?
C57B C58B 1.3900 . ?
C58B C59B 1.3900 . ?
C59B C60B 1.3901 . ?
C60B C61B 1.3897 . ?
C62B C63B 1.3899 . ?
C62B C67B 1.3901 . ?
C63B C64B 1.3902 . ?
C64B C65B 1.3901 . ?
C65B C66B 1.3900 . ?
C66B C67B 1.3900 . ?
C68B C69B 1.3899 . ?
C68B C73B 1.3900 . ?
C69B C70B 1.3901 . ?
C70B C71B 1.3902 . ?
C71B C72B 1.3899 . ?
C72B C73B 1.3897 . ?
O1B C75B 1.21(3) . ?
C74B C75B 1.48(3) . ?
C75B C76B 1.46(3) . ?

loop_
_geom_torsion_atom_site_label_1
_geom_torsion_atom_site_label_2
_geom_torsion_atom_site_label_3
_geom_torsion_atom_site_label_4
_geom_torsion
_geom_torsion_site_symmetry_1
_geom_torsion_site_symmetry_2
_geom_torsion_site_symmetry_3
_geom_torsion_site_symmetry_4
_geom_torsion_publ_flag
Ni1 N10 N12 Ni2 -89.6(7) . . . 2_666 ?
Ni1A N10A N12A Ni2A -90(3) . . . 2_655 ?
Ni1B N10B N12B Ni2B -72(7) . . . 2_655 ?
Ni1A N10A N12A Ni2B -64(4) . . . 2_655 ?
Ni1B N10B N12B Ni2A -83(5) . . . 2_655 ?
Ni1B N10A N12A Ni2B -65(4) . . . 2_655 ?
Ni1A N10B N12B Ni2A -77(5) . . . 2_655 ?
